data_2202606
loop_
_publ_author_name
'Sbai, F.'
'Regragui, R.'
'Essassi, E., M.'
'Kenz, A.'
'Pierrot, M.'

_publ_section_title
;
 Complexation du 2-[(5-m\'ethylpyrazol-3-yl)m\'ethyl]benzimidazole par
 le chlorure du cobalt
;
_journal_issue 8
_journal_name_full 'Acta Crystallographica Section E'
_journal_page_first m571
_journal_page_last m573
_journal_paper_doi 10.1107/S1600536803014028
_journal_volume 59
_journal_year 2003
_chemical_formula_iupac '[Co (C12 H12 N4)2 (H2 O)2] Cl2, 2H2 O, C3 H6 O'
_chemical_formula_moiety 'C24 H28 Co N8 O2 2+, 2Cl 1-, 2H2 O, C3 H6 O'
_chemical_formula_sum 'C27 H38 Cl2 Co N8 O5'
_chemical_formula_weight 684.5
_chemical_name_systematic
;
diaquabis{2-[(5-methylpyrazol-3-yl)methyl]benzimidazole}cobalt(II) dichloride
dihydrate acetone solvate
;
_space_group_IT_number 14
_symmetry_cell_setting monoclinic
_symmetry_space_group_name_Hall '-P 2ybc'
_symmetry_space_group_name_H-M 'P 1 21/c 1'
_atom_sites_solution_hydrogens geom
_atom_sites_solution_primary direct
_atom_sites_solution_secondary difmap
_cell_angle_alpha 90.0
_cell_angle_beta 96.182(5)
_cell_angle_gamma 90.0
_cell_formula_units_Z 4
_cell_length_a 12.3576(2)
_cell_length_b 19.1210(3)
_cell_length_c 13.9169(2)
_cell_measurement_reflns_used 45369
_cell_measurement_temperature 293(2)
_cell_measurement_theta_max 26.37
_cell_measurement_theta_min 2
_cell_volume 3269.30(9)
_computing_data_collection 'KappaCCD Software (Nonius, 1998)'
_computing_data_reduction 'DENZO and SCALEPACK (Otwinowski & Minor, 1997)'
_computing_molecular_graphics 'ORTEPIII (Burnett & Johnson, 1996)'
_computing_publication_material SHELXL97
_computing_structure_refinement 'SHELXL97 (Sheldrick, 1997)'
_computing_structure_solution 'SHELXS97 (Sheldrick, 1990)'
_diffrn_ambient_temperature 293(2)
_diffrn_measured_fraction_theta_full 0.958
_diffrn_measured_fraction_theta_max 0.958
_diffrn_measurement_device_type 'Nonius KappaCCD'
_diffrn_measurement_method '\f scan'
_diffrn_radiation_monochromator graphite
_diffrn_radiation_source 'fine-focus sealed tube'
_diffrn_radiation_type MoK\a
_diffrn_radiation_wavelength 0.71073
_diffrn_reflns_av_R_equivalents 0.037
_diffrn_reflns_av_sigmaI/netI 0.0199
_diffrn_reflns_limit_h_max 15
_diffrn_reflns_limit_h_min 0
_diffrn_reflns_limit_k_max 23
_diffrn_reflns_limit_k_min 0
_diffrn_reflns_limit_l_max 17
_diffrn_reflns_limit_l_min -17
_diffrn_reflns_number 45369
_diffrn_reflns_theta_full 26.37
_diffrn_reflns_theta_max 26.37
_diffrn_reflns_theta_min 1.66
_diffrn_standards_decay_% 0
_diffrn_standards_interval_count 0
_diffrn_standards_interval_time 0
_diffrn_standards_number 0
_exptl_absorpt_coefficient_mu 0.736
_exptl_absorpt_correction_type none
_exptl_crystal_colour brown
_exptl_crystal_density_diffrn 1.39
_exptl_crystal_density_method 'not measured'
_exptl_crystal_description cube
_exptl_crystal_F_000 1428
_exptl_crystal_size_max 0.3
_exptl_crystal_size_mid 0.25
_exptl_crystal_size_min 0.25
_refine_diff_density_max 0.304
_refine_diff_density_min -0.312
_refine_ls_extinction_method none
_refine_ls_goodness_of_fit_ref 1.096
_refine_ls_hydrogen_treatment mixed
_refine_ls_matrix_type full
_refine_ls_number_parameters 447
_refine_ls_number_reflns 6413
_refine_ls_number_restraints 59
_refine_ls_restrained_S_all 1.107
_refine_ls_R_factor_all 0.0446
_refine_ls_R_factor_gt 0.0371
_refine_ls_shift/su_max 0.002
_refine_ls_shift/su_mean 0.000
_refine_ls_structure_factor_coef Fsqd
_refine_ls_weighting_details 'calc w = 1/[\s^2^(Fo^2^)+(0.0375P)^2^+2.0272P] where P = (Fo^2^+2Fc^2^)/3'
_refine_ls_weighting_scheme calc
_refine_ls_wR_factor_gt 0.0901
_refine_ls_wR_factor_ref 0.0969
_reflns_number_gt 5689
_reflns_number_total 6413
_reflns_threshold_expression I>2\s(I)
_cod_data_source_file dn6080.cif
_cod_data_source_block I
_cod_original_sg_symbol_H-M 'P 21/c'
_cod_original_formula_sum 'C27 H38 Cl2 Co1 N8 O5'
_cod_database_code 2202606
_cod_database_fobs_code 2202606

loop_
_symmetry_equiv_pos_as_xyz
'x, y, z'
'-x, y+1/2, -z+1/2'
'-x, -y, -z'
'x, -y-1/2, z-1/2'

loop_
_atom_site_label
_atom_site_fract_x
_atom_site_fract_y
_atom_site_fract_z
_atom_site_U_iso_or_equiv
_atom_site_adp_type
_atom_site_calc_flag
_atom_site_refinement_flags
_atom_site_occupancy
_atom_site_disorder_assembly
_atom_site_disorder_group
_atom_site_type_symbol
Co1 0.74505(2) 0.097284(13) 0.236120(18) 0.03184(9) Uani d . 1 . . Co
Cl1 0.88342(7) 0.31949(4) 0.22799(6) 0.0734(2) Uani d . 1 . . Cl
Cl2 0.57156(6) 0.29107(3) 0.43553(5) 0.06498(19) Uani d . 1 . . Cl
O1 0.67167(15) 0.18205(8) 0.15112(12) 0.0503(4) Uani d D 1 . . O
O2 0.80762(16) 0.17976(9) 0.32817(12) 0.0552(4) Uani d D 1 . . O
O41 0.7937(2) 0.21015(14) 0.51331(17) 0.0914(7) Uani d D 1 . . O
O42 0.6255(2) 0.31375(13) 0.22020(18) 0.0807(6) Uani d D 1 . . O
N1 0.83323(13) 0.01771(8) 0.31915(12) 0.0366(4) Uani d . 1 . . N
N8 0.94657(15) -0.07192(9) 0.34515(14) 0.0451(4) Uani d . 1 . . N
H8 0.9920 -0.1041 0.3334 0.054 Uiso calc R 1 . . H
N12 0.88325(14) 0.10210(9) 0.16047(13) 0.0418(4) Uani d . 1 . . N
N13 0.92043(16) 0.15749(10) 0.11341(15) 0.0511(5) Uani d . 1 . . N
H13 0.8926 0.1987 0.1138 0.061 Uiso calc R 1 . . H
N21 0.66968(13) 0.02383(8) 0.13644(12) 0.0360(3) Uani d . 1 . . N
N28 0.57628(15) -0.07152(9) 0.09027(13) 0.0447(4) Uani d . 1 . . N
H28 0.5359 -0.1079 0.0937 0.054 Uiso calc R 1 . . H
N32 0.60829(13) 0.08339(8) 0.31270(12) 0.0348(3) Uani d . 1 . . N
N33 0.56362(14) 0.12786(9) 0.37346(12) 0.0385(4) Uani d . 1 . . N
H33 0.5833 0.1707 0.3825 0.046 Uiso calc R 1 . . H
C2 0.83665(16) -0.00292(11) 0.41596(15) 0.0388(4) Uani d . 1 . . C
C3 0.78712(18) 0.02555(12) 0.49187(16) 0.0458(5) Uani d . 1 . . C
H3 0.7396 0.0633 0.4824 0.055 Uiso calc R 1 . . H
C4 0.8113(2) -0.00449(14) 0.58250(17) 0.0558(6) Uani d . 1 . . C
H4 0.7793 0.0136 0.6347 0.067 Uiso calc R 1 . . H
C5 0.8818(2) -0.06087(15) 0.59729(19) 0.0611(7) Uani d . 1 . . C
H5 0.8960 -0.0794 0.6591 0.073 Uiso calc R 1 . . H
C6 0.9315(2) -0.09011(13) 0.52294(19) 0.0554(6) Uani d . 1 . . C
H6 0.9784 -0.1281 0.5328 0.066 Uiso calc R 1 . . H
C7 0.90774(17) -0.05974(11) 0.43230(17) 0.0435(5) Uani d . 1 . . C
C9 0.90133(16) -0.02478(10) 0.28117(15) 0.0388(4) Uani d . 1 . . C
C10 0.92870(19) -0.02290(11) 0.17930(16) 0.0454(5) Uani d . 1 . . C
H10A 0.8697 -0.0444 0.1379 0.054 Uiso calc R 1 . . H
H10B 0.9936 -0.0508 0.1748 0.054 Uiso calc R 1 . . H
C11 0.94778(17) 0.04913(11) 0.14234(15) 0.0405(4) Uani d . 1 . . C
C14 1.0056(2) 0.14070(14) 0.06616(19) 0.0574(6) Uani d . 1 . . C
C15 1.0259(2) 0.07159(14) 0.08397(18) 0.0537(6) Uani d . 1 . . C
H15 1.0808 0.0448 0.0617 0.064 Uiso calc R 1 . . H
C16 1.0590(3) 0.19300(19) 0.0065(3) 0.0955(12) Uani d . 1 . . C
H16A 1.0131 0.2015 -0.0525 0.143 Uiso calc R 1 . . H
H16B 1.1278 0.1751 -0.0083 0.143 Uiso calc R 1 . . H
H16C 1.0702 0.2359 0.0419 0.143 Uiso calc R 1 . . H
C22 0.67686(16) 0.01285(11) 0.03779(14) 0.0390(4) Uani d . 1 . . C
C23 0.72845(19) 0.05097(13) -0.02892(16) 0.0480(5) Uani d . 1 . . C
H23 0.7659 0.0920 -0.0114 0.058 Uiso calc R 1 . . H
C24 0.7220(2) 0.02550(15) -0.12269(17) 0.0579(6) Uani d . 1 . . C
H24 0.7558 0.0500 -0.1688 0.070 Uiso calc R 1 . . H
C25 0.6664(2) -0.03572(17) -0.14925(18) 0.0652(7) Uani d . 1 . . C
H25 0.6654 -0.0518 -0.2124 0.078 Uiso calc R 1 . . H
C26 0.6127(2) -0.07324(15) -0.08494(19) 0.0609(7) Uani d . 1 . . C
H26 0.5738 -0.1136 -0.1033 0.073 Uiso calc R 1 . . H
C27 0.61942(18) -0.04781(12) 0.00874(16) 0.0442(5) Uani d . 1 . . C
C29 0.60849(16) -0.02766(10) 0.16355(15) 0.0373(4) Uani d . 1 . . C
C30 0.58120(18) -0.04033(10) 0.26350(15) 0.0417(5) Uani d . 1 . . C
H30A 0.6422 -0.0641 0.2993 0.050 Uiso calc R 1 . . H
H30B 0.5193 -0.0718 0.2603 0.050 Uiso calc R 1 . . H
C31 0.55499(16) 0.02336(10) 0.31905(14) 0.0351(4) Uani d . 1 . . C
C34 0.48496(18) 0.09684(12) 0.41782(15) 0.0437(5) Uani d . 1 . . C
C35 0.47787(17) 0.02952(12) 0.38407(15) 0.0436(5) Uani d . 1 . . C
H35 0.4308 -0.0051 0.4013 0.052 Uiso calc R 1 . . H
C36 0.4250(2) 0.13399(15) 0.4899(2) 0.0652(7) Uani d . 1 . . C
H36A 0.4726 0.1411 0.5483 0.098 Uiso calc R 1 . . H
H36B 0.3636 0.1064 0.5037 0.098 Uiso calc R 1 . . H
H36C 0.4001 0.1785 0.4642 0.098 Uiso calc R 1 . . H
O43 0.2392(4) 0.3371(2) 0.2893(5) 0.1297(18) Uani d PDU 0.71 A 1 O
C44 0.2529(3) 0.27798(19) 0.2580(3) 0.0981(13) Uani d DU 1 . . C
C45 0.3403(10) 0.2569(6) 0.2029(10) 0.169(6) Uani d PDU 0.71 A 1 C
H45A 0.3109 0.2450 0.1383 0.254 Uiso calc PR 0.71 A 1 H
H45B 0.3770 0.2170 0.2330 0.254 Uiso calc PR 0.71 A 1 H
H45C 0.3910 0.2948 0.2008 0.254 Uiso calc PR 0.71 A 1 H
C46 0.1873(13) 0.2250(8) 0.2962(12) 0.210(8) Uani d PDU 0.71 A 1 C
H46A 0.1125 0.2396 0.2891 0.316 Uiso calc PR 0.71 A 1 H
H46B 0.2112 0.2180 0.3635 0.316 Uiso calc PR 0.71 A 1 H
H46C 0.1942 0.1821 0.2617 0.316 Uiso calc PR 0.71 A 1 H
O43A 0.2481(12) 0.3273(8) 0.1962(15) 0.179(7) Uani d PDU 0.29 A 2 O
C45A 0.3442(19) 0.2345(17) 0.222(2) 0.202(19) Uani d PD 0.29 A 2 C
H45D 0.3164 0.2089 0.1657 0.303 Uiso calc PR 0.29 A 2 H
H45E 0.3718 0.2024 0.2721 0.303 Uiso calc PR 0.29 A 2 H
H45F 0.4017 0.2649 0.2071 0.303 Uiso calc PR 0.29 A 2 H
C46A 0.1661(17) 0.2287(9) 0.2747(18) 0.100(6) Uani d PDU 0.29 A 2 C
H46D 0.1892 0.2001 0.3298 0.150 Uiso calc PR 0.29 A 2 H
H46E 0.1504 0.1994 0.2188 0.150 Uiso calc PR 0.29 A 2 H
H46F 0.1019 0.2541 0.2863 0.150 Uiso calc PR 0.29 A 2 H
H21 0.829(2) 0.2156(9) 0.3045(17) 0.070(5) Uiso d D 1 . . H
H22 0.805(2) 0.1863(14) 0.3857(8) 0.070(5) Uiso d D 1 . . H
H11 0.639(2) 0.1779(14) 0.0971(11) 0.070(5) Uiso d D 1 . . H
H12 0.653(2) 0.2188(9) 0.1742(17) 0.070(5) Uiso d D 1 . . H
H411 0.816(3) 0.198(2) 0.5689(13) 0.122(8) Uiso d D 1 . . H
H421 0.6856(19) 0.331(2) 0.213(3) 0.122(8) Uiso d D 1 . . H
H422 0.610(4) 0.308(2) 0.2764(14) 0.122(8) Uiso d D 1 . . H
H412 0.739(2) 0.235(2) 0.513(3) 0.122(8) Uiso d D 1 . . H

loop_
_atom_site_aniso_label
_atom_site_aniso_U_11
_atom_site_aniso_U_22
_atom_site_aniso_U_33
_atom_site_aniso_U_12
_atom_site_aniso_U_13
_atom_site_aniso_U_23
Co1 0.03251(14) 0.02836(14) 0.03522(15) -0.00038(10) 0.00626(10) -0.00122(9)
Cl1 0.0819(5) 0.0663(4) 0.0726(4) -0.0322(4) 0.0110(4) 0.0063(3)
Cl2 0.0882(5) 0.0418(3) 0.0616(4) 0.0099(3) -0.0070(3) -0.0063(3)
O1 0.0679(11) 0.0383(8) 0.0433(9) 0.0082(7) 0.0004(8) 0.0012(7)
O2 0.0783(12) 0.0422(9) 0.0459(9) -0.0170(8) 0.0103(9) -0.0057(7)
O41 0.121(2) 0.0919(17) 0.0617(13) 0.0397(15) 0.0105(13) -0.0113(12)
O42 0.0860(15) 0.0762(14) 0.0802(15) 0.0138(12) 0.0106(13) -0.0089(12)
N1 0.0368(8) 0.0366(8) 0.0365(9) 0.0039(7) 0.0036(7) 0.0015(7)
N8 0.0458(10) 0.0347(9) 0.0540(11) 0.0080(7) 0.0022(8) 0.0039(8)
N12 0.0397(9) 0.0364(9) 0.0515(10) 0.0005(7) 0.0146(8) 0.0025(7)
N13 0.0504(11) 0.0393(9) 0.0668(12) -0.0002(8) 0.0218(9) 0.0076(9)
N21 0.0395(9) 0.0346(8) 0.0338(8) -0.0018(7) 0.0041(7) -0.0039(6)
N28 0.0478(10) 0.0369(9) 0.0486(10) -0.0054(8) 0.0021(8) -0.0110(8)
N32 0.0347(8) 0.0326(8) 0.0379(9) -0.0002(6) 0.0081(7) -0.0026(6)
N33 0.0413(9) 0.0346(8) 0.0408(9) 0.0017(7) 0.0102(7) -0.0049(7)
C2 0.0359(10) 0.0392(10) 0.0405(11) -0.0053(8) 0.0002(8) 0.0040(8)
C3 0.0420(11) 0.0535(13) 0.0421(11) -0.0051(9) 0.0052(9) 0.0011(9)
C4 0.0543(14) 0.0718(16) 0.0412(12) -0.0159(12) 0.0049(11) 0.0045(11)
C5 0.0638(16) 0.0692(17) 0.0475(14) -0.0183(13) -0.0069(12) 0.0189(12)
C6 0.0575(14) 0.0452(12) 0.0607(15) -0.0044(11) -0.0065(12) 0.0178(11)
C7 0.0402(11) 0.0370(10) 0.0516(12) -0.0033(8) -0.0022(9) 0.0069(9)
C9 0.0374(10) 0.0323(9) 0.0461(11) 0.0041(8) 0.0024(9) 0.0003(8)
C10 0.0484(12) 0.0413(11) 0.0473(12) 0.0112(9) 0.0089(10) -0.0040(9)
C11 0.0380(10) 0.0444(11) 0.0395(11) 0.0067(8) 0.0064(9) -0.0034(8)
C14 0.0501(13) 0.0631(15) 0.0624(15) -0.0054(11) 0.0222(12) 0.0063(12)
C15 0.0457(12) 0.0656(15) 0.0526(14) 0.0088(11) 0.0174(11) 0.0004(11)
C16 0.095(2) 0.089(2) 0.113(3) -0.009(2) 0.055(2) 0.029(2)
C22 0.0386(10) 0.0431(11) 0.0344(10) 0.0074(8) 0.0003(8) -0.0036(8)
C23 0.0474(12) 0.0557(13) 0.0411(11) 0.0092(10) 0.0060(10) 0.0034(10)
C24 0.0572(14) 0.0788(18) 0.0383(12) 0.0199(13) 0.0072(11) 0.0053(11)
C25 0.0663(16) 0.092(2) 0.0360(12) 0.0208(15) -0.0012(12) -0.0128(13)
C26 0.0616(15) 0.0690(16) 0.0496(14) 0.0086(13) -0.0054(12) -0.0238(12)
C27 0.0426(11) 0.0456(11) 0.0432(11) 0.0073(9) -0.0016(9) -0.0083(9)
C29 0.0390(10) 0.0306(9) 0.0416(11) -0.0004(8) 0.0015(8) -0.0054(8)
C30 0.0469(11) 0.0334(10) 0.0458(11) -0.0077(8) 0.0097(9) -0.0018(8)
C31 0.0361(10) 0.0348(9) 0.0343(10) -0.0031(8) 0.0036(8) 0.0008(7)
C34 0.0428(11) 0.0524(12) 0.0372(11) 0.0014(9) 0.0108(9) 0.0005(9)
C35 0.0429(11) 0.0486(12) 0.0406(11) -0.0092(9) 0.0106(9) 0.0023(9)
C36 0.0719(17) 0.0688(17) 0.0607(16) 0.0007(14) 0.0338(14) -0.0087(13)
O43 0.125(4) 0.069(2) 0.194(5) -0.007(2) 0.009(4) -0.023(3)
C44 0.099(3) 0.058(2) 0.131(3) -0.0077(18) -0.019(3) 0.015(2)
C45 0.201(12) 0.141(8) 0.184(10) -0.075(8) 0.103(10) -0.053(7)
C46 0.247(17) 0.199(13) 0.203(13) -0.002(11) 0.104(12) 0.072(10)
O43A 0.132(10) 0.101(9) 0.296(19) 0.012(8) -0.009(13) 0.071(12)
C45A 0.12(2) 0.28(4) 0.20(3) 0.13(3) -0.001(18) 0.06(3)
C46A 0.099(10) 0.069(9) 0.135(15) -0.041(8) 0.027(10) -0.039(10)

loop_
_atom_type_symbol
_atom_type_description
_atom_type_scat_dispersion_real
_atom_type_scat_dispersion_imag
_atom_type_scat_source
C C 0.0033 0.0016 'International Tables Vol C Tables 4.2.6.8 and 6.1.1.4'
H H 0.0000 0.0000 'International Tables Vol C Tables 4.2.6.8 and 6.1.1.4'
N N 0.0061 0.0033 'International Tables Vol C Tables 4.2.6.8 and 6.1.1.4'
O O 0.0106 0.0060 'International Tables Vol C Tables 4.2.6.8 and 6.1.1.4'
Cl Cl 0.1484 0.1585 'International Tables Vol C Tables 4.2.6.8 and 6.1.1.4'
Co Co 0.3494 0.9721 'International Tables Vol C Tables 4.2.6.8 and 6.1.1.4'

loop_
_geom_angle_atom_site_label_1
_geom_angle_atom_site_label_2
_geom_angle_atom_site_label_3
_geom_angle
_geom_angle_publ_flag
N12 Co1 N32 175.25(6) y
N12 Co1 N21 91.41(7) y
N32 Co1 N21 85.85(6) y
N12 Co1 O2 90.40(7) y
N32 Co1 O2 92.76(7) y
N21 Co1 O2 173.25(7) y
N12 Co1 N1 84.69(7) y
N32 Co1 N1 91.54(6) y
N21 Co1 N1 92.56(6) y
O2 Co1 N1 94.08(7) y
N12 Co1 O1 90.50(7) y
N32 Co1 O1 93.41(7) y
N21 Co1 O1 90.57(6) y
O2 Co1 O1 82.91(7) y
N1 Co1 O1 174.32(7) y
Co1 O1 H11 124.8(18) ?
Co1 O1 H12 123.6(18) ?
H11 O1 H12 108.2(16) ?
Co1 O2 H21 119.5(19) ?
Co1 O2 H22 130.9(19) ?
H21 O2 H22 109(2) ?
H411 O41 H412 111(2) ?
H421 O42 H422 118(5) ?
C9 N1 C2 104.91(16) ?
C9 N1 Co1 122.11(14) ?
C2 N1 Co1 132.98(13) ?
C9 N8 C7 108.14(17) ?
C9 N8 H8 125.9 ?
C7 N8 H8 125.9 ?
C11 N12 N13 105.24(17) ?
C11 N12 Co1 126.70(14) ?
N13 N12 Co1 127.86(13) ?
C14 N13 N12 112.11(19) ?
C14 N13 H13 123.9 ?
N12 N13 H13 123.9 ?
C29 N21 C22 105.47(16) ?
C29 N21 Co1 122.15(13) ?
C22 N21 Co1 132.17(13) ?
C29 N28 C27 107.99(18) ?
C29 N28 H28 126.0 ?
C27 N28 H28 126.0 ?
C31 N32 N33 105.15(15) ?
C31 N32 Co1 124.83(13) ?
N33 N32 Co1 129.60(12) ?
C34 N33 N32 111.86(17) ?
C34 N33 H33 124.1 ?
N32 N33 H33 124.1 ?
C3 C2 N1 130.68(19) ?
C3 C2 C7 120.1(2) ?
N1 C2 C7 109.17(19) ?
C2 C3 C4 117.4(2) ?
C2 C3 H3 121.3 ?
C4 C3 H3 121.3 ?
C5 C4 C3 121.7(2) ?
C5 C4 H4 119.1 ?
C3 C4 H4 119.1 ?
C6 C5 C4 121.8(2) ?
C6 C5 H5 119.1 ?
C4 C5 H5 119.1 ?
C5 C6 C7 116.4(2) ?
C5 C6 H6 121.8 ?
C7 C6 H6 121.8 ?
N8 C7 C6 132.2(2) ?
N8 C7 C2 105.15(18) ?
C6 C7 C2 122.6(2) ?
N1 C9 N8 112.62(19) ?
N1 C9 C10 125.77(18) ?
N8 C9 C10 121.61(18) ?
C9 C10 C11 114.11(17) ?
C9 C10 H10A 108.7 ?
C11 C10 H10A 108.7 ?
C9 C10 H10B 108.7 ?
C11 C10 H10B 108.7 ?
H10A C10 H10B 107.6 ?
N12 C11 C15 110.0(2) ?
N12 C11 C10 121.02(18) ?
C15 C11 C10 128.88(19) ?
N13 C14 C15 106.4(2) ?
N13 C14 C16 121.9(3) ?
C15 C14 C16 131.7(3) ?
C14 C15 C11 106.2(2) ?
C14 C15 H15 126.9 ?
C11 C15 H15 126.9 ?
C14 C16 H16A 109.5 ?
C14 C16 H16B 109.5 ?
H16A C16 H16B 109.5 ?
C14 C16 H16C 109.5 ?
H16A C16 H16C 109.5 ?
H16B C16 H16C 109.5 ?
C23 C22 C27 119.9(2) ?
C23 C22 N21 131.2(2) ?
C27 C22 N21 108.92(18) ?
C24 C23 C22 117.4(2) ?
C24 C23 H23 121.3 ?
C22 C23 H23 121.3 ?
C23 C24 C25 121.6(2) ?
C23 C24 H24 119.2 ?
C25 C24 H24 119.2 ?
C26 C25 C24 121.9(2) ?
C26 C25 H25 119.1 ?
C24 C25 H25 119.1 ?
C25 C26 C27 116.5(3) ?
C25 C26 H26 121.8 ?
C27 C26 H26 121.8 ?
N28 C27 C26 131.9(2) ?
N28 C27 C22 105.30(18) ?
C26 C27 C22 122.8(2) ?
N21 C29 N28 112.30(18) ?
N21 C29 C30 125.69(17) ?
N28 C29 C30 121.93(18) ?
C29 C30 C31 115.75(17) ?
C29 C30 H30A 108.3 ?
C31 C30 H30A 108.3 ?
C29 C30 H30B 108.3 ?
C31 C30 H30B 108.3 ?
H30A C30 H30B 107.4 ?
N32 C31 C35 110.46(18) ?
N32 C31 C30 122.09(17) ?
C35 C31 C30 127.43(18) ?
N33 C34 C35 106.25(18) ?
N33 C34 C36 122.4(2) ?
C35 C34 C36 131.4(2) ?
C34 C35 C31 106.28(18) ?
C34 C35 H35 126.9 ?
C31 C35 H35 126.9 ?
C34 C36 H36A 109.5 ?
C34 C36 H36B 109.5 ?
H36A C36 H36B 109.5 ?
C34 C36 H36C 109.5 ?
H36A C36 H36C 109.5 ?
H36B C36 H36C 109.5 ?
O43 C44 O43A 64.0(10) ?
O43 C44 C46 114.3(8) ?
O43A C44 C46 141.8(11) ?
O43 C44 C45 125.6(6) ?
O43A C44 C45 80.3(11) ?
C46 C44 C45 118.9(9) ?
O43 C44 C46A 113.8(9) ?
O43A C44 C46A 127.0(13) ?
C46 C44 C46A 15.1(17) ?
C45 C44 C46A 120.4(9) ?
O43 C44 C45A 138.6(15) ?
O43A C44 C45A 99.6(13) ?
C46 C44 C45A 101.7(16) ?
C45 C44 C45A 19.4(13) ?
C46A C44 C45A 106.3(14) ?
C44 C45 H45A 109.5 ?
C44 C45 H45B 109.5 ?
C44 C45 H45C 109.5 ?
C44 C46 H46A 109.5 ?
C44 C46 H46B 109.5 ?
C44 C46 H46C 109.5 ?
C44 C45A H45D 109.5 ?
C44 C45A H45E 109.5 ?
H45D C45A H45E 109.5 ?
C44 C45A H45F 109.5 ?
H45D C45A H45F 109.5 ?
H45E C45A H45F 109.5 ?
C44 C46A H46D 109.5 ?
C44 C46A H46E 109.5 ?
H46D C46A H46E 109.5 ?
C44 C46A H46F 109.5 ?
H46D C46A H46F 109.5 ?
H46E C46A H46F 109.5 ?

loop_
_geom_bond_atom_site_label_1
_geom_bond_atom_site_label_2
_geom_bond_site_symmetry_2
_geom_bond_distance
_geom_bond_publ_flag
Co1 N12 . 2.1026(17) y
Co1 N32 . 2.1096(16) y
Co1 N21 . 2.1181(16) y
Co1 O2 . 2.1243(16) y
Co1 N1 . 2.1369(16) y
Co1 O1 . 2.1489(15) y
O1 H11 . 0.82(2) ?
O1 H12 . 0.82(2) ?
O2 H21 . 0.82(2) ?
O2 H22 . 0.810(10) ?
O41 H411 . 0.83(2) ?
O41 H412 . 0.82(3) ?
O42 H421 . 0.83(3) ?
O42 H422 . 0.83(3) ?
N1 C9 . 1.321(3) ?
N1 C2 . 1.400(3) ?
N8 C9 . 1.346(3) ?
N8 C7 . 1.372(3) ?
N8 H8 . 0.8600 ?
N12 C11 . 1.330(3) ?
N12 N13 . 1.352(2) ?
N13 C14 . 1.339(3) ?
N13 H13 . 0.8600 ?
N21 C29 . 1.321(3) ?
N21 C22 . 1.401(3) ?
N28 C29 . 1.347(3) ?
N28 C27 . 1.381(3) ?
N28 H28 . 0.8600 ?
N32 C31 . 1.331(2) ?
N32 N33 . 1.358(2) ?
N33 C34 . 1.344(3) ?
N33 H33 . 0.8600 ?
C2 C3 . 1.388(3) ?
C2 C7 . 1.400(3) ?
C3 C4 . 1.389(3) ?
C3 H3 . 0.9300 ?
C4 C5 . 1.388(4) ?
C4 H4 . 0.9300 ?
C5 C6 . 1.377(4) ?
C5 H5 . 0.9300 ?
C6 C7 . 1.391(3) ?
C6 H6 . 0.9300 ?
C9 C10 . 1.493(3) ?
C10 C11 . 1.498(3) ?
C10 H10A . 0.9700 ?
C10 H10B . 0.9700 ?
C11 C15 . 1.395(3) ?
C14 C15 . 1.363(4) ?
C14 C16 . 1.498(4) ?
C15 H15 . 0.9300 ?
C16 H16A . 0.9600 ?
C16 H16B . 0.9600 ?
C16 H16C . 0.9600 ?
C22 C23 . 1.388(3) ?
C22 C27 . 1.397(3) ?
C23 C24 . 1.387(3) ?
C23 H23 . 0.9300 ?
C24 C25 . 1.388(4) ?
C24 H24 . 0.9300 ?
C25 C26 . 1.373(4) ?
C25 H25 . 0.9300 ?
C26 C27 . 1.386(3) ?
C26 H26 . 0.9300 ?
C29 C30 . 1.486(3) ?
C30 C31 . 1.496(3) ?
C30 H30A . 0.9700 ?
C30 H30B . 0.9700 ?
C31 C35 . 1.388(3) ?
C34 C35 . 1.370(3) ?
C34 C36 . 1.490(3) ?
C35 H35 . 0.9300 ?
C36 H36A . 0.9600 ?
C36 H36B . 0.9600 ?
C36 H36C . 0.9600 ?
O43 C44 . 1.229(6) ?
C44 O43A . 1.273(12) ?
C44 C46 . 1.436(10) ?
C44 C45 . 1.448(9) ?
C44 C46A . 1.465(12) ?
C44 C45A . 1.525(15) ?
C45 H45A . 0.9600 ?
C45 H45B . 0.9600 ?
C45 H45C . 0.9600 ?
C46 H46A . 0.9600 ?
C46 H46B . 0.9600 ?
C46 H46C . 0.9600 ?
C45A H45D . 0.9600 ?
C45A H45E . 0.9600 ?
C45A H45F . 0.9600 ?
C46A H46D . 0.9600 ?
C46A H46E . 0.9600 ?
C46A H46F . 0.9600 ?

loop_
_geom_hbond_atom_site_label_D
_geom_hbond_atom_site_label_H
_geom_hbond_atom_site_label_A
_geom_hbond_site_symmetry_A
_geom_hbond_distance_DH
_geom_hbond_distance_HA
_geom_hbond_distance_DA
_geom_hbond_angle_DHA
O2 H22 O41 . 0.810(10) 1.854(11) 2.665(3) 174(3)
O1 H12 O42 . 0.82(2) 1.966(11) 2.777(3) 171(3)
O41 H412 O1 4_566 0.82(3) 2.69(3) 3.290(3) 131(3)
N13 H13 O41 4_565 0.86 2.47 3.214(4) 144.7
N8 H8 Cl1 2_745 0.86 2.35 3.1971(19) 168.6
N28 H28 Cl2 2_645 0.86 2.35 3.1983(19) 166.8
N13 H13 Cl1 . 0.86 2.81 3.536(2) 142.8
N33 H33 Cl2 . 0.86 2.43 3.2367(18) 157.4
O2 H21 Cl1 . 0.82(2) 2.386(10) 3.2001(18) 177(3)
O1 H11 Cl2 4_565 0.82(2) 2.388(15) 3.1618(17) 158(3)
O41 H411 Cl1 4_566 0.83(2) 2.305(13) 3.125(2) 171(4)
O42 H421 Cl1 . 0.83(3) 2.44(3) 3.180(3) 149(4)
O42 H422 Cl2 . 0.83(3) 2.337(11) 3.169(3) 179(4)
